data_4086937
loop_
_publ_author_name
'Kiernicki, John J.'
'Staun, Selena L.'
'Zeller, Matthias'
'Bart, Suzanne C.'

_publ_section_title
;
 A Uranium(IV) Triamide Species with Br\/onsted Basic Ligand Character:
 Metal--Ligand Cooperativity in the f Block
;
_journal_issue 3
_journal_name_full Organometallics
_journal_page_first 665
_journal_paper_doi 10.1021/acs.organomet.6b00861
_journal_volume 36
_journal_year 2017
_chemical_formula_moiety 'C36 H55 N3 O U'
_chemical_formula_sum 'C36 H55 N3 O U'
_chemical_formula_weight 783.86
_space_group_crystal_system triclinic
_space_group_IT_number 2
_space_group_name_Hall '-P 1'
_space_group_name_H-M_alt 'P -1'
_symmetry_space_group_name_Hall '-P 1'
_symmetry_space_group_name_H-M 'P -1'
_atom_sites_solution_hydrogens mixed
_atom_sites_solution_primary direct
_atom_sites_solution_secondary difmap
_audit_creation_method SHELXL-2014/7
_cell_angle_alpha 82.53(2)
_cell_angle_beta 81.92(2)
_cell_angle_gamma 87.58(3)
_cell_formula_units_Z 2
_cell_length_a 10.241(6)
_cell_length_b 11.957(7)
_cell_length_c 13.912(8)
_cell_measurement_reflns_used 26067
_cell_measurement_temperature 100(2)
_cell_measurement_theta_max 30.651
_cell_measurement_theta_min 1.490
_cell_volume 1671.8(17)
_computing_cell_refinement 'HKL3000 (Otwinowski & Minor, 1997)'
_computing_data_collection 'Nonius Collect (Nonius, 1998)'
_computing_data_reduction 'HKL3000 (Otwinowski & Minor, 1997)'
_computing_publication_material 'Encifer (Allen et al., 2004)'
_computing_structure_refinement
;  
SHELXL-2014/7 (Sheldrick, 2014), 
SHELXLE Rev714 (H\"ubschle et al., 2011)
;
_computing_structure_solution 'SHELXS-97 (Sheldrick, 2008)'
_diffrn_ambient_temperature 100(2)
_diffrn_measured_fraction_theta_full 0.994
_diffrn_measured_fraction_theta_max 0.822
_diffrn_measurement_device_type 'Nonius Kappa CCD diffractometer'
_diffrn_measurement_method '\w and \f scans'
_diffrn_radiation_monochromator graphite
_diffrn_radiation_type MoK\a
_diffrn_radiation_wavelength 0.71073
_diffrn_reflns_av_R_equivalents 0.0787
_diffrn_reflns_av_unetI/netI 0.0637
_diffrn_reflns_Laue_measured_fraction_full 0.994
_diffrn_reflns_Laue_measured_fraction_max 0.822
_diffrn_reflns_limit_h_max 14
_diffrn_reflns_limit_h_min -14
_diffrn_reflns_limit_k_max 15
_diffrn_reflns_limit_k_min -16
_diffrn_reflns_limit_l_max 18
_diffrn_reflns_limit_l_min -19
_diffrn_reflns_number 26067
_diffrn_reflns_point_group_measured_fraction_full 0.994
_diffrn_reflns_point_group_measured_fraction_max 0.822
_diffrn_reflns_theta_full 25.242
_diffrn_reflns_theta_max 30.651
_diffrn_reflns_theta_min 1.490
_diffrn_source 'fine focus X-ray tube'
_exptl_absorpt_coefficient_mu 4.886
_exptl_absorpt_correction_T_max 0.322
_exptl_absorpt_correction_T_min 0.140
_exptl_absorpt_correction_type multi-scan
_exptl_absorpt_process_details 'SCALEPACK (Otwinowski & Minor, 1997)'
_exptl_crystal_colour block
_exptl_crystal_density_diffrn 1.557
_exptl_crystal_description yellow
_exptl_crystal_F_000 784
_exptl_crystal_size_max 0.500
_exptl_crystal_size_mid 0.500
_exptl_crystal_size_min 0.300
_refine_diff_density_max 3.288
_refine_diff_density_min -3.235
_refine_diff_density_rms 0.204
_refine_ls_extinction_method none
_refine_ls_goodness_of_fit_ref 1.080
_refine_ls_hydrogen_treatment mixed
_refine_ls_matrix_type full
_refine_ls_number_parameters 387
_refine_ls_number_reflns 8488
_refine_ls_number_restraints 1
_refine_ls_restrained_S_all 1.080
_refine_ls_R_factor_all 0.0652
_refine_ls_R_factor_gt 0.0470
_refine_ls_shift/su_max 0.002
_refine_ls_shift/su_mean 0.000
_refine_ls_structure_factor_coef Fsqd
_refine_ls_weighting_details 'w=1/[\s^2^(Fo^2^)+(0.0366P)^2^+12.6892P] where P=(Fo^2^+2Fc^2^)/3'
_refine_ls_weighting_scheme calc
_refine_ls_wR_factor_gt 0.1045
_refine_ls_wR_factor_ref 0.1161
_reflns_Friedel_coverage 0.000
_reflns_number_gt 7045
_reflns_number_total 8488
_reflns_threshold_expression 'I > 2\s(I)'
_cod_data_source_file om6b00861_si_006.cif
_cod_data_source_block ss1189
_cod_depositor_comments 'Adding full bibliography for 4086932--4086937.cif.'
_cod_database_code 4086937
_shelx_shelxl_version_number 2014/7
_shelx_space_group_comment
;
The symmetry employed for this shelxl refinement is uniquely defined
by the following loop, which should always be used as a source of
symmetry information in preference to the above space-group names.
They are only intended as comments.
;
_shelx_estimated_absorpt_t_min 0.194
_shelx_estimated_absorpt_t_max 0.322

loop_
_space_group_symop_operation_xyz
'x, y, z'
'-x, -y, -z'

loop_
_atom_site_label
_atom_site_type_symbol
_atom_site_fract_x
_atom_site_fract_y
_atom_site_fract_z
_atom_site_U_iso_or_equiv
_atom_site_adp_type
_atom_site_occupancy
_atom_site_site_symmetry_order
_atom_site_calc_flag
_atom_site_refinement_flags_posn
_atom_site_refinement_flags_adp
U1 U 0.81192(2) 0.25859(2) 0.31415(2) 0.01931(7) Uani 1 1 d . .
O1 O 0.8655(4) 0.2436(4) 0.1675(3) 0.0273(10) Uani 1 1 d . .
N1 N 0.5911(5) 0.2529(5) 0.3048(4) 0.0273(12) Uani 1 1 d . .
N2 N 0.6781(5) 0.1867(5) 0.4818(4) 0.0264(12) Uani 1 1 d D .
H2 H 0.715(7) 0.208(6) 0.529(4) 0.032 Uiso 1 1 d D U
N3 N 0.8770(5) 0.0751(5) 0.3649(4) 0.0236(11) Uani 1 1 d . .
C1 C 0.4888(6) 0.2257(6) 0.3902(5) 0.0268(14) Uani 1 1 d . .
H1A H 0.4584 0.1480 0.3913 0.032 Uiso 1 1 calc R U
H1B H 0.4121 0.2782 0.3849 0.032 Uiso 1 1 calc R U
C2 C 0.5446(6) 0.2356(6) 0.4838(5) 0.0287(14) Uani 1 1 d . .
H2A H 0.5462 0.3162 0.4932 0.034 Uiso 1 1 calc R U
H2B H 0.4866 0.1965 0.5400 0.034 Uiso 1 1 calc R U
C3 C 0.6857(6) 0.0627(5) 0.4946(5) 0.0248(13) Uani 1 1 d . .
H3A H 0.6286 0.0328 0.4526 0.030 Uiso 1 1 calc R U
H3B H 0.6552 0.0332 0.5636 0.030 Uiso 1 1 calc R U
C4 C 0.8287(6) 0.0259(6) 0.4664(5) 0.0280(14) Uani 1 1 d . .
H4A H 0.8842 0.0511 0.5120 0.034 Uiso 1 1 calc R U
H4B H 0.8355 -0.0574 0.4716 0.034 Uiso 1 1 calc R U
C5 C 0.5346(6) 0.2496(6) 0.2160(5) 0.0252(13) Uani 1 1 d . .
C6 C 0.4841(6) 0.3489(6) 0.1660(5) 0.0288(15) Uani 1 1 d . .
C7 C 0.4857(7) 0.4597(6) 0.2049(6) 0.0378(17) Uani 1 1 d . .
H7A H 0.5771 0.4817 0.2033 0.057 Uiso 1 1 calc R U
H7B H 0.4413 0.4526 0.2725 0.057 Uiso 1 1 calc R U
H7C H 0.4395 0.5173 0.1645 0.057 Uiso 1 1 calc R U
C8 C 0.4325(7) 0.3426(7) 0.0794(5) 0.0353(17) Uani 1 1 d . .
H8 H 0.3986 0.4100 0.0467 0.042 Uiso 1 1 calc R U
C9 C 0.4279(6) 0.2440(7) 0.0386(5) 0.0329(16) Uani 1 1 d . .
C10 C 0.3768(7) 0.2403(8) -0.0561(5) 0.0419(19) Uani 1 1 d . .
H10A H 0.4475 0.2590 -0.1104 0.063 Uiso 1 1 calc R U
H10B H 0.3035 0.2951 -0.0618 0.063 Uiso 1 1 calc R U
H10C H 0.3458 0.1645 -0.0585 0.063 Uiso 1 1 calc R U
C11 C 0.4767(6) 0.1452(6) 0.0901(5) 0.0299(14) Uani 1 1 d . .
H11 H 0.4744 0.0756 0.0644 0.036 Uiso 1 1 calc R U
C12 C 0.5284(6) 0.1464(6) 0.1778(5) 0.0275(14) Uani 1 1 d . .
C13 C 0.5788(7) 0.0381(6) 0.2288(5) 0.0302(15) Uani 1 1 d . .
H13A H 0.5831 -0.0210 0.1857 0.045 Uiso 1 1 calc R U
H13B H 0.5191 0.0155 0.2891 0.045 Uiso 1 1 calc R U
H13C H 0.6671 0.0491 0.2449 0.045 Uiso 1 1 calc R U
C14 C 0.9724(6) 0.0003(5) 0.3177(4) 0.0218(12) Uani 1 1 d . .
C15 C 1.1018(6) 0.0399(5) 0.2839(4) 0.0221(12) Uani 1 1 d . .
C16 C 1.1361(6) 0.1585(6) 0.2917(5) 0.0286(14) Uani 1 1 d . .
H16A H 1.2310 0.1682 0.2719 0.043 Uiso 1 1 calc R U
H16B H 1.1127 0.1740 0.3595 0.043 Uiso 1 1 calc R U
H16C H 1.0872 0.2109 0.2489 0.043 Uiso 1 1 calc R U
C17 C 1.1990(6) -0.0330(6) 0.2462(5) 0.0259(13) Uani 1 1 d . .
H17 H 1.2851 -0.0054 0.2242 0.031 Uiso 1 1 calc R U
C18 C 1.1750(7) -0.1444(6) 0.2395(5) 0.0263(13) Uani 1 1 d . .
C19 C 1.2854(7) -0.2228(6) 0.2033(5) 0.0329(15) Uani 1 1 d . .
H19A H 1.2534 -0.3000 0.2114 0.049 Uiso 1 1 calc R U
H19B H 1.3589 -0.2202 0.2411 0.049 Uiso 1 1 calc R U
H19C H 1.3156 -0.1989 0.1339 0.049 Uiso 1 1 calc R U
C20 C 1.0466(7) -0.1806(6) 0.2669(5) 0.0295(14) Uani 1 1 d . .
H20 H 1.0271 -0.2559 0.2601 0.035 Uiso 1 1 calc R U
C21 C 0.9440(7) -0.1094(6) 0.3048(5) 0.0285(14) Uani 1 1 d . .
C22 C 0.8060(7) -0.1556(6) 0.3255(6) 0.0352(17) Uani 1 1 d . .
H22A H 0.7418 -0.0936 0.3353 0.053 Uiso 1 1 calc R U
H22B H 0.7988 -0.2106 0.3846 0.053 Uiso 1 1 calc R U
H22C H 0.7882 -0.1924 0.2699 0.053 Uiso 1 1 calc R U
C23 C 0.8354(6) 0.4128(5) 0.4513(5) 0.0244(13) Uani 1 1 d . .
C24 C 0.7764(6) 0.4783(5) 0.3761(5) 0.0226(12) Uani 1 1 d . .
C25 C 0.8707(6) 0.4878(5) 0.2904(5) 0.0229(12) Uani 1 1 d . .
C26 C 0.9884(6) 0.4303(5) 0.3144(5) 0.0235(12) Uani 1 1 d . .
C27 C 0.9655(6) 0.3844(5) 0.4143(5) 0.0226(12) Uani 1 1 d . .
C28 C 0.7824(7) 0.4007(6) 0.5583(5) 0.0310(15) Uani 1 1 d . .
H28A H 0.6861 0.3962 0.5664 0.046 Uiso 1 1 calc R U
H28B H 0.8070 0.4661 0.5870 0.046 Uiso 1 1 calc R U
H28C H 0.8197 0.3317 0.5914 0.046 Uiso 1 1 calc R U
C29 C 0.6461(7) 0.5415(6) 0.3909(6) 0.0338(16) Uani 1 1 d . .
H29A H 0.6352 0.5931 0.3317 0.051 Uiso 1 1 calc R U
H29B H 0.6441 0.5848 0.4463 0.051 Uiso 1 1 calc R U
H29C H 0.5742 0.4877 0.4045 0.051 Uiso 1 1 calc R U
C30 C 0.8547(7) 0.5536(6) 0.1934(5) 0.0307(15) Uani 1 1 d . .
H30A H 0.9416 0.5752 0.1585 0.046 Uiso 1 1 calc R U
H30B H 0.8004 0.6216 0.2037 0.046 Uiso 1 1 calc R U
H30C H 0.8117 0.5070 0.1547 0.046 Uiso 1 1 calc R U
C31 C 1.1176(6) 0.4349(6) 0.2469(5) 0.0289(14) Uani 1 1 d . .
H31A H 1.1053 0.4080 0.1852 0.043 Uiso 1 1 calc R U
H31B H 1.1837 0.3869 0.2779 0.043 Uiso 1 1 calc R U
H31C H 1.1476 0.5129 0.2337 0.043 Uiso 1 1 calc R U
C32 C 1.0638(6) 0.3292(6) 0.4785(5) 0.0274(14) Uani 1 1 d . .
H32A H 1.1498 0.3215 0.4387 0.041 Uiso 1 1 calc R U
H32B H 1.0332 0.2544 0.5082 0.041 Uiso 1 1 calc R U
H32C H 1.0721 0.3760 0.5301 0.041 Uiso 1 1 calc R U
C33 C 0.8996(7) 0.2305(7) 0.0654(5) 0.0298(15) Uani 1 1 d . .
C34 C 1.0484(8) 0.2405(9) 0.0386(6) 0.049(2) Uani 1 1 d . .
H34A H 1.0736 0.2280 -0.0298 0.074 Uiso 1 1 calc R U
H34B H 1.0930 0.1839 0.0810 0.074 Uiso 1 1 calc R U
H34C H 1.0744 0.3161 0.0474 0.074 Uiso 1 1 calc R U
C35 C 0.8596(8) 0.1146(7) 0.0496(6) 0.0408(18) Uani 1 1 d . .
H35A H 0.7632 0.1100 0.0619 0.061 Uiso 1 1 calc R U
H35B H 0.8987 0.0572 0.0948 0.061 Uiso 1 1 calc R U
H35C H 0.8908 0.1015 -0.0179 0.061 Uiso 1 1 calc R U
C36 C 0.8279(8) 0.3236(7) 0.0068(5) 0.0414(19) Uani 1 1 d . .
H36A H 0.8531 0.3191 -0.0633 0.062 Uiso 1 1 calc R U
H36B H 0.8519 0.3971 0.0220 0.062 Uiso 1 1 calc R U
H36C H 0.7325 0.3145 0.0237 0.062 Uiso 1 1 calc R U

loop_
_atom_site_aniso_label
_atom_site_aniso_U_11
_atom_site_aniso_U_22
_atom_site_aniso_U_33
_atom_site_aniso_U_23
_atom_site_aniso_U_13
_atom_site_aniso_U_12
U1 0.01717(11) 0.01899(11) 0.01992(11) 0.00281(8) -0.00046(7) -0.00221(7)
O1 0.026(2) 0.035(3) 0.018(2) 0.0010(19) -0.0009(18) -0.003(2)
N1 0.019(2) 0.029(3) 0.028(3) 0.006(2) 0.003(2) 0.002(2)
N2 0.022(3) 0.025(3) 0.030(3) 0.002(2) 0.001(2) -0.003(2)
N3 0.024(3) 0.024(3) 0.019(2) 0.004(2) 0.000(2) 0.000(2)
C1 0.021(3) 0.026(3) 0.031(3) 0.001(3) 0.002(3) -0.003(3)
C2 0.024(3) 0.030(3) 0.028(3) 0.002(3) 0.003(3) 0.001(3)
C3 0.024(3) 0.021(3) 0.024(3) 0.011(2) 0.004(2) -0.002(2)
C4 0.024(3) 0.031(4) 0.025(3) 0.008(3) -0.002(3) 0.002(3)
C5 0.012(2) 0.035(4) 0.027(3) 0.002(3) -0.001(2) -0.001(2)
C6 0.017(3) 0.027(3) 0.039(4) 0.006(3) -0.005(3) -0.002(2)
C7 0.032(4) 0.031(4) 0.048(5) 0.005(3) -0.007(3) 0.002(3)
C8 0.024(3) 0.045(4) 0.033(4) 0.007(3) -0.006(3) 0.008(3)
C9 0.021(3) 0.051(5) 0.025(3) 0.002(3) -0.004(3) 0.002(3)
C10 0.030(4) 0.066(6) 0.029(4) -0.002(4) -0.006(3) 0.008(4)
C11 0.026(3) 0.035(4) 0.029(3) -0.004(3) -0.001(3) -0.005(3)
C12 0.024(3) 0.026(3) 0.032(3) -0.001(3) -0.004(3) -0.001(3)
C13 0.034(3) 0.026(3) 0.031(4) 0.000(3) -0.007(3) -0.005(3)
C14 0.024(3) 0.019(3) 0.021(3) 0.004(2) -0.005(2) 0.001(2)
C15 0.020(3) 0.024(3) 0.020(3) 0.005(2) -0.003(2) -0.002(2)
C16 0.024(3) 0.027(3) 0.033(4) 0.001(3) -0.002(3) -0.001(3)
C17 0.022(3) 0.032(3) 0.021(3) 0.003(3) 0.001(2) -0.001(3)
C18 0.030(3) 0.029(3) 0.018(3) 0.000(3) 0.000(2) -0.001(3)
C19 0.036(4) 0.029(4) 0.032(4) -0.007(3) 0.001(3) 0.006(3)
C20 0.031(3) 0.022(3) 0.035(4) -0.002(3) -0.005(3) 0.003(3)
C21 0.028(3) 0.028(3) 0.027(3) 0.006(3) -0.005(3) -0.002(3)
C22 0.024(3) 0.026(4) 0.053(5) 0.006(3) -0.008(3) -0.002(3)
C23 0.028(3) 0.021(3) 0.023(3) -0.003(2) 0.002(2) -0.005(2)
C24 0.018(3) 0.019(3) 0.031(3) -0.002(2) -0.002(2) -0.004(2)
C25 0.030(3) 0.012(3) 0.028(3) -0.002(2) -0.003(3) -0.007(2)
C26 0.025(3) 0.019(3) 0.027(3) -0.003(2) -0.001(2) -0.007(2)
C27 0.021(3) 0.020(3) 0.026(3) -0.001(2) -0.003(2) -0.004(2)
C28 0.034(4) 0.034(4) 0.026(3) -0.004(3) -0.003(3) -0.009(3)
C29 0.027(3) 0.035(4) 0.036(4) 0.001(3) 0.001(3) 0.002(3)
C30 0.035(4) 0.024(3) 0.031(3) 0.009(3) -0.007(3) -0.005(3)
C31 0.027(3) 0.027(3) 0.031(3) 0.002(3) 0.000(3) -0.009(3)
C32 0.027(3) 0.026(3) 0.028(3) -0.001(3) -0.002(3) 0.001(3)
C33 0.027(3) 0.044(4) 0.018(3) -0.004(3) 0.001(2) -0.006(3)
C34 0.030(4) 0.087(7) 0.030(4) -0.008(4) 0.002(3) -0.005(4)
C35 0.044(4) 0.041(4) 0.036(4) -0.005(3) 0.001(3) 0.002(4)
C36 0.048(4) 0.052(5) 0.022(3) 0.005(3) -0.006(3) 0.001(4)

loop_
_atom_type_symbol
_atom_type_description
_atom_type_scat_dispersion_real
_atom_type_scat_dispersion_imag
_atom_type_scat_source
C C 0.0033 0.0016 'International Tables Vol C Tables 4.2.6.8 and 6.1.1.4'
H H 0.0000 0.0000 'International Tables Vol C Tables 4.2.6.8 and 6.1.1.4'
N N 0.0061 0.0033 'International Tables Vol C Tables 4.2.6.8 and 6.1.1.4'
O O 0.0106 0.0060 'International Tables Vol C Tables 4.2.6.8 and 6.1.1.4'
U U -9.6767 9.6646 'International Tables Vol C Tables 4.2.6.8 and 6.1.1.4'

loop_
_geom_angle_atom_site_label_1
_geom_angle_atom_site_label_2
_geom_angle_atom_site_label_3
_geom_angle
O1 U1 N1 93.50(19)
O1 U1 N3 93.70(19)
N1 U1 N3 105.85(19)
O1 U1 N2 149.47(19)
N1 U1 N2 68.04(19)
N3 U1 N2 69.95(18)
O1 U1 C26 94.11(19)
N1 U1 C26 134.7(2)
N3 U1 C26 118.05(19)
N2 U1 C26 116.24(19)
O1 U1 C25 93.43(19)
N1 U1 C25 105.6(2)
N3 U1 C25 147.24(19)
N2 U1 C25 114.42(19)
C26 U1 C25 29.45(18)
O1 U1 C27 120.84(18)
N1 U1 C27 133.9(2)
N3 U1 C27 101.81(19)
N2 U1 C27 88.41(19)
C26 U1 C27 29.17(18)
C25 U1 C27 48.03(18)
O1 U1 C23 139.71(18)
N1 U1 C23 105.5(2)
N3 U1 C23 113.87(19)
N2 U1 C23 70.51(19)
C26 U1 C23 47.62(18)
C25 U1 C23 47.63(18)
C27 U1 C23 28.53(18)
O1 U1 C24 119.50(19)
N1 U1 C24 90.3(2)
N3 U1 C24 142.36(19)
N2 U1 C24 85.93(19)
C26 U1 C24 47.92(18)
C25 U1 C24 29.03(18)
C27 U1 C24 47.40(17)
C23 U1 C24 28.60(18)
C33 O1 U1 178.2(4)
C5 N1 C1 109.4(5)
C5 N1 U1 125.0(4)
C1 N1 U1 124.3(4)
C2 N2 C3 115.0(5)
C2 N2 U1 108.0(4)
C3 N2 U1 108.2(4)
C2 N2 H2 110(5)
C3 N2 H2 106(5)
U1 N2 H2 110(5)
C14 N3 C4 111.0(5)
C14 N3 U1 130.5(4)
C4 N3 U1 118.0(4)
N1 C1 C2 109.9(5)
N1 C1 H1A 109.7
C2 C1 H1A 109.7
N1 C1 H1B 109.7
C2 C1 H1B 109.7
H1A C1 H1B 108.2
N2 C2 C1 111.6(6)
N2 C2 H2A 109.3
C1 C2 H2A 109.3
N2 C2 H2B 109.3
C1 C2 H2B 109.3
H2A C2 H2B 108.0
N2 C3 C4 108.2(5)
N2 C3 H3A 110.0
C4 C3 H3A 110.0
N2 C3 H3B 110.0
C4 C3 H3B 110.0
H3A C3 H3B 108.4
N3 C4 C3 110.2(5)
N3 C4 H4A 109.6
C3 C4 H4A 109.6
N3 C4 H4B 109.6
C3 C4 H4B 109.6
H4A C4 H4B 108.1
C12 C5 C6 118.9(6)
C12 C5 N1 120.3(6)
C6 C5 N1 120.8(6)
C8 C6 C5 119.1(7)
C8 C6 C7 120.1(6)
C5 C6 C7 120.8(6)
C6 C7 H7A 109.5
C6 C7 H7B 109.5
H7A C7 H7B 109.5
C6 C7 H7C 109.5
H7A C7 H7C 109.5
H7B C7 H7C 109.5
C9 C8 C6 123.6(7)
C9 C8 H8 118.2
C6 C8 H8 118.2
C8 C9 C11 116.7(6)
C8 C9 C10 122.5(7)
C11 C9 C10 120.8(8)
C9 C10 H10A 109.5
C9 C10 H10B 109.5
H10A C10 H10B 109.5
C9 C10 H10C 109.5
H10A C10 H10C 109.5
H10B C10 H10C 109.5
C12 C11 C9 122.1(7)
C12 C11 H11 118.9
C9 C11 H11 118.9
C11 C12 C5 119.6(6)
C11 C12 C13 119.4(6)
C5 C12 C13 121.0(6)
C12 C13 H13A 109.5
C12 C13 H13B 109.5
H13A C13 H13B 109.5
C12 C13 H13C 109.5
H13A C13 H13C 109.5
H13B C13 H13C 109.5
C21 C14 C15 118.5(6)
C21 C14 N3 123.0(6)
C15 C14 N3 118.5(6)
C17 C15 C14 119.9(6)
C17 C15 C16 119.3(6)
C14 C15 C16 120.8(6)
C15 C16 H16A 109.5
C15 C16 H16B 109.5
H16A C16 H16B 109.5
C15 C16 H16C 109.5
H16A C16 H16C 109.5
H16B C16 H16C 109.5
C18 C17 C15 122.3(6)
C18 C17 H17 118.8
C15 C17 H17 118.8
C17 C18 C20 117.5(6)
C17 C18 C19 120.6(6)
C20 C18 C19 121.9(6)
C18 C19 H19A 109.5
C18 C19 H19B 109.5
H19A C19 H19B 109.5
C18 C19 H19C 109.5
H19A C19 H19C 109.5
H19B C19 H19C 109.5
C18 C20 C21 122.3(7)
C18 C20 H20 118.9
C21 C20 H20 118.9
C14 C21 C20 119.2(6)
C14 C21 C22 123.2(6)
C20 C21 C22 117.5(7)
C21 C22 H22A 109.5
C21 C22 H22B 109.5
H22A C22 H22B 109.5
C21 C22 H22C 109.5
H22A C22 H22C 109.5
H22B C22 H22C 109.5
C27 C23 C24 108.8(6)
C27 C23 C28 124.0(6)
C24 C23 C28 125.5(6)
C27 C23 U1 74.8(4)
C24 C23 U1 75.8(4)
C28 C23 U1 127.7(4)
C23 C24 C25 107.5(5)
C23 C24 C29 124.8(6)
C25 C24 C29 127.0(6)
C23 C24 U1 75.6(4)
C25 C24 U1 73.0(3)
C29 C24 U1 125.0(4)
C24 C25 C26 107.9(5)
C24 C25 C30 126.8(6)
C26 C25 C30 125.2(6)
C24 C25 U1 78.0(3)
C26 C25 U1 75.0(3)
C30 C25 U1 116.7(4)
C27 C26 C25 107.8(6)
C27 C26 C31 127.7(6)
C25 C26 C31 123.9(6)
C27 C26 U1 77.1(4)
C25 C26 U1 75.5(3)
C31 C26 U1 120.4(4)
C23 C27 C26 108.0(5)
C23 C27 C32 122.9(6)
C26 C27 C32 128.5(6)
C23 C27 U1 76.7(4)
C26 C27 U1 73.7(4)
C32 C27 U1 122.5(4)
C23 C28 H28A 109.5
C23 C28 H28B 109.5
H28A C28 H28B 109.5
C23 C28 H28C 109.5
H28A C28 H28C 109.5
H28B C28 H28C 109.5
C24 C29 H29A 109.5
C24 C29 H29B 109.5
H29A C29 H29B 109.5
C24 C29 H29C 109.5
H29A C29 H29C 109.5
H29B C29 H29C 109.5
C25 C30 H30A 109.5
C25 C30 H30B 109.5
H30A C30 H30B 109.5
C25 C30 H30C 109.5
H30A C30 H30C 109.5
H30B C30 H30C 109.5
C26 C31 H31A 109.5
C26 C31 H31B 109.5
H31A C31 H31B 109.5
C26 C31 H31C 109.5
H31A C31 H31C 109.5
H31B C31 H31C 109.5
C27 C32 H32A 109.5
C27 C32 H32B 109.5
H32A C32 H32B 109.5
C27 C32 H32C 109.5
H32A C32 H32C 109.5
H32B C32 H32C 109.5
O1 C33 C35 108.7(6)
O1 C33 C36 107.7(6)
C35 C33 C36 111.8(6)
O1 C33 C34 108.6(6)
C35 C33 C34 109.3(7)
C36 C33 C34 110.6(6)
C33 C34 H34A 109.5
C33 C34 H34B 109.5
H34A C34 H34B 109.5
C33 C34 H34C 109.5
H34A C34 H34C 109.5
H34B C34 H34C 109.5
C33 C35 H35A 109.5
C33 C35 H35B 109.5
H35A C35 H35B 109.5
C33 C35 H35C 109.5
H35A C35 H35C 109.5
H35B C35 H35C 109.5
C33 C36 H36A 109.5
C33 C36 H36B 109.5
H36A C36 H36B 109.5
C33 C36 H36C 109.5
H36A C36 H36C 109.5
H36B C36 H36C 109.5

loop_
_geom_bond_atom_site_label_1
_geom_bond_atom_site_label_2
_geom_bond_distance
U1 O1 2.065(5)
U1 N1 2.288(5)
U1 N3 2.316(5)
U1 N2 2.595(6)
U1 C26 2.793(6)
U1 C25 2.799(6)
U1 C27 2.836(6)
U1 C23 2.860(7)
U1 C24 2.863(7)
O1 C33 1.441(8)
N1 C5 1.442(9)
N1 C1 1.480(8)
N2 C2 1.461(8)
N2 C3 1.470(8)
N2 H2 0.87(2)
N3 C14 1.444(8)
N3 C4 1.481(8)
C1 C2 1.514(10)
C1 H1A 0.9900
C1 H1B 0.9900
C2 H2A 0.9900
C2 H2B 0.9900
C3 C4 1.524(9)
C3 H3A 0.9900
C3 H3B 0.9900
C4 H4A 0.9900
C4 H4B 0.9900
C5 C12 1.413(10)
C5 C6 1.413(9)
C6 C8 1.393(10)
C6 C7 1.497(11)
C7 H7A 0.9800
C7 H7B 0.9800
C7 H7C 0.9800
C8 C9 1.379(12)
C8 H8 0.9500
C9 C11 1.410(10)
C9 C10 1.492(10)
C10 H10A 0.9800
C10 H10B 0.9800
C10 H10C 0.9800
C11 C12 1.398(10)
C11 H11 0.9500
C12 C13 1.501(9)
C13 H13A 0.9800
C13 H13B 0.9800
C13 H13C 0.9800
C14 C21 1.395(9)
C14 C15 1.421(8)
C15 C17 1.387(9)
C15 C16 1.496(9)
C16 H16A 0.9800
C16 H16B 0.9800
C16 H16C 0.9800
C17 C18 1.382(10)
C17 H17 0.9500
C18 C20 1.387(9)
C18 C19 1.511(9)
C19 H19A 0.9800
C19 H19B 0.9800
C19 H19C 0.9800
C20 C21 1.411(10)
C20 H20 0.9500
C21 C22 1.514(9)
C22 H22A 0.9800
C22 H22B 0.9800
C22 H22C 0.9800
C23 C27 1.404(9)
C23 C24 1.414(9)
C23 C28 1.502(9)
C24 C25 1.420(9)
C24 C29 1.508(9)
C25 C26 1.421(9)
C25 C30 1.496(9)
C26 C27 1.418(9)
C26 C31 1.509(9)
C27 C32 1.513(9)
C28 H28A 0.9800
C28 H28B 0.9800
C28 H28C 0.9800
C29 H29A 0.9800
C29 H29B 0.9800
C29 H29C 0.9800
C30 H30A 0.9800
C30 H30B 0.9800
C30 H30C 0.9800
C31 H31A 0.9800
C31 H31B 0.9800
C31 H31C 0.9800
C32 H32A 0.9800
C32 H32B 0.9800
C32 H32C 0.9800
C33 C35 1.513(11)
C33 C36 1.519(10)
C33 C34 1.523(10)
C34 H34A 0.9800
C34 H34B 0.9800
C34 H34C 0.9800
C35 H35A 0.9800
C35 H35B 0.9800
C35 H35C 0.9800
C36 H36A 0.9800
C36 H36B 0.9800
C36 H36C 0.9800

loop_
_geom_torsion_atom_site_label_1
_geom_torsion_atom_site_label_2
_geom_torsion_atom_site_label_3
_geom_torsion_atom_site_label_4
_geom_torsion
C5 N1 C1 C2 -176.7(6)
U1 N1 C1 C2 16.1(7)
C3 N2 C2 C1 -74.6(7)
U1 N2 C2 C1 46.3(6)
N1 C1 C2 N2 -42.4(7)
C2 N2 C3 C4 166.5(6)
U1 N2 C3 C4 45.7(6)
C14 N3 C4 C3 -147.8(6)
U1 N3 C4 C3 39.1(7)
N2 C3 C4 N3 -56.6(7)
C1 N1 C5 C12 -85.3(7)
U1 N1 C5 C12 81.8(7)
C1 N1 C5 C6 94.5(7)
U1 N1 C5 C6 -98.4(6)
C12 C5 C6 C8 -1.4(9)
N1 C5 C6 C8 178.8(6)
C12 C5 C6 C7 178.6(6)
N1 C5 C6 C7 -1.2(9)
C5 C6 C8 C9 -0.3(10)
C7 C6 C8 C9 179.8(7)
C6 C8 C9 C11 1.2(10)
C6 C8 C9 C10 -177.6(7)
C8 C9 C11 C12 -0.5(10)
C10 C9 C11 C12 178.3(6)
C9 C11 C12 C5 -1.1(10)
C9 C11 C12 C13 -180.0(6)
C6 C5 C12 C11 2.0(9)
N1 C5 C12 C11 -178.2(6)
C6 C5 C12 C13 -179.1(6)
N1 C5 C12 C13 0.6(9)
C4 N3 C14 C21 59.2(8)
U1 N3 C14 C21 -128.7(6)
C4 N3 C14 C15 -119.9(6)
U1 N3 C14 C15 52.1(8)
C21 C14 C15 C17 -5.0(9)
N3 C14 C15 C17 174.2(5)
C21 C14 C15 C16 177.2(6)
N3 C14 C15 C16 -3.6(8)
C14 C15 C17 C18 0.3(9)
C16 C15 C17 C18 178.1(6)
C15 C17 C18 C20 3.6(9)
C15 C17 C18 C19 -176.5(6)
C17 C18 C20 C21 -2.9(10)
C19 C18 C20 C21 177.2(6)
C15 C14 C21 C20 5.6(9)
N3 C14 C21 C20 -173.5(6)
C15 C14 C21 C22 -171.7(6)
N3 C14 C21 C22 9.1(10)
C18 C20 C21 C14 -1.8(10)
C18 C20 C21 C22 175.8(6)
C27 C23 C24 C25 1.6(7)
C28 C23 C24 C25 167.0(6)
U1 C23 C24 C25 -66.6(4)
C27 C23 C24 C29 -169.0(6)
C28 C23 C24 C29 -3.6(11)
U1 C23 C24 C29 122.8(6)
C27 C23 C24 U1 68.2(5)
C28 C23 C24 U1 -126.5(7)
C23 C24 C25 C26 -1.4(7)
C29 C24 C25 C26 168.9(6)
U1 C24 C25 C26 -69.8(4)
C23 C24 C25 C30 -177.2(6)
C29 C24 C25 C30 -6.8(11)
U1 C24 C25 C30 114.5(6)
C23 C24 C25 U1 68.3(5)
C29 C24 C25 U1 -121.3(7)
C24 C25 C26 C27 0.7(7)
C30 C25 C26 C27 176.6(6)
U1 C25 C26 C27 -71.0(4)
C24 C25 C26 C31 -171.1(6)
C30 C25 C26 C31 4.7(10)
U1 C25 C26 C31 117.1(6)
C24 C25 C26 U1 71.8(4)
C30 C25 C26 U1 -112.4(6)
C24 C23 C27 C26 -1.2(7)
C28 C23 C27 C26 -166.8(6)
U1 C23 C27 C26 67.7(5)
C24 C23 C27 C32 170.9(6)
C28 C23 C27 C32 5.2(10)
U1 C23 C27 C32 -120.3(6)
C24 C23 C27 U1 -68.9(5)
C28 C23 C27 U1 125.5(6)
C25 C26 C27 C23 0.2(7)
C31 C26 C27 C23 171.7(6)
U1 C26 C27 C23 -69.7(5)
C25 C26 C27 C32 -171.2(6)
C31 C26 C27 C32 0.3(11)
U1 C26 C27 C32 118.9(7)
C25 C26 C27 U1 69.9(4)
C31 C26 C27 U1 -118.6(7)
